data_1510471
loop_
_publ_author_name
'Balk, M.'
'Stolz, E.'
'Bhan, S.'
'Esslinger, P.'
'Breimer, H.'
'Schubert, K.'

_publ_section_title
;
 Einige strukturelle Ergebnisse an metallischen Phasen. IV
;
_journal_name_full Naturwissenschaften
_journal_page_first 647
_journal_page_last 648
_journal_volume 46
_journal_year 1959
_chemical_formula_sum 'Au2 Ti'
_space_group_IT_number 139
_symmetry_space_group_name_Hall '-I 4 2'
_symmetry_space_group_name_H-M 'I 4/m m m'
_cell_angle_alpha 90
_cell_angle_beta 90
_cell_angle_gamma 90
_cell_formula_units_Z 2
_cell_length_a 3.43
_cell_length_b 3.43
_cell_length_c 8.538
_cell_volume 100.449
_citation_journal_id_ASTM NATWAY
_cod_data_source_file gold_567.cif
_cod_data_source_block Au2Ti1
_cod_original_cell_volume 100.4487
_cod_original_formula_sum 'Au2 Ti1'
_cod_database_code 1510471

loop_
_symmetry_equiv_pos_as_xyz
x,y,z
-y,x,z
-x,-y,z
y,-x,z
x,-y,-z
y,x,-z
-x,y,-z
-y,-x,-z
-x,-y,-z
y,-x,-z
x,y,-z
-y,x,-z
-x,y,z
-y,-x,z
x,-y,z
y,x,z
x+1/2,y+1/2,z+1/2
-y+1/2,x+1/2,z+1/2
-x+1/2,-y+1/2,z+1/2
y+1/2,-x+1/2,z+1/2
x+1/2,-y+1/2,-z+1/2
y+1/2,x+1/2,-z+1/2
-x+1/2,y+1/2,-z+1/2
-y+1/2,-x+1/2,-z+1/2
-x+1/2,-y+1/2,-z+1/2
y+1/2,-x+1/2,-z+1/2
x+1/2,y+1/2,-z+1/2
-y+1/2,x+1/2,-z+1/2
-x+1/2,y+1/2,z+1/2
-y+1/2,-x+1/2,z+1/2
x+1/2,-y+1/2,z+1/2
y+1/2,x+1/2,z+1/2

loop_
_atom_site_label
_atom_site_type_symbol
_atom_site_fract_x
_atom_site_fract_y
_atom_site_fract_z
_atom_site_occupancy
_atom_site_U_iso_or_equiv
Au1 Au 0 0 0.164 1 0.0
Ti1 Ti 0 0 0 1 0.0
